data_7204082
loop_
_publ_author_name
'Kiviniemi, Sari'
'Nissinen, Maija'
'Alaviuhkola, Terhi'
'Rissanen, Kari'
'Pursiainen, Jouni'

_publ_section_title
;
 The complexation of tetraphenylborate with organic N-heteroaromatic
 cations
;
_journal_issue 12
_journal_name_full 'Journal of the Chemical Society, Perkin Transactions 2'
_journal_page_first 2364
_journal_paper_doi 10.1039/b100775k
_journal_year 2001
_chemical_formula_sum 'C30 H30 B N3'
_chemical_formula_weight 443.38
_space_group_IT_number 11
_symmetry_cell_setting monoclinic
_symmetry_space_group_name_Hall '-P 2yb'
_symmetry_space_group_name_H-M 'P 1 21/m 1'
_atom_sites_solution_hydrogens geom
_atom_sites_solution_primary direct
_atom_sites_solution_secondary difmap
_audit_creation_method SHELXL-97
_cell_angle_alpha 90.00
_cell_angle_beta 91.065(2)
_cell_angle_gamma 90.00
_cell_formula_units_Z 4
_cell_length_a 13.0490(5)
_cell_length_b 9.9316(4)
_cell_length_c 19.1286(6)
_cell_measurement_temperature 173.0(2)
_cell_volume 2478.59(16)
_computing_structure_refinement 'SHELXL-97 (Sheldrick, 1997)'
_computing_structure_solution 'shelxs-97 (Sheldrick, 1997)'
_diffrn_ambient_temperature 173.0(2)
_diffrn_measured_fraction_theta_full 0.991
_diffrn_measured_fraction_theta_max 0.991
_diffrn_measurement_device_type 'nonius kappaccd'
_diffrn_radiation_monochromator graphite
_diffrn_radiation_source 'fine-focus sealed tube'
_diffrn_radiation_type MoK\a
_diffrn_radiation_wavelength 0.71073
_diffrn_reflns_av_R_equivalents 0.0299
_diffrn_reflns_av_sigmaI/netI 0.0451
_diffrn_reflns_limit_h_max 15
_diffrn_reflns_limit_h_min -15
_diffrn_reflns_limit_k_max 11
_diffrn_reflns_limit_k_min -10
_diffrn_reflns_limit_l_max 22
_diffrn_reflns_limit_l_min -22
_diffrn_reflns_number 7917
_diffrn_reflns_theta_full 25.05
_diffrn_reflns_theta_max 25.05
_diffrn_reflns_theta_min 2.96
_exptl_absorpt_coefficient_mu 0.069
_exptl_absorpt_correction_T_max 0.9795
_exptl_absorpt_correction_T_min 0.9795
_exptl_absorpt_correction_type none
_exptl_crystal_colour colorless
_exptl_crystal_density_diffrn 1.188
_exptl_crystal_density_method 'not measured'
_exptl_crystal_description cubic
_exptl_crystal_F_000 944
_exptl_crystal_size_max 0.30
_exptl_crystal_size_mid 0.30
_exptl_crystal_size_min 0.30
_refine_diff_density_max 0.433
_refine_diff_density_min -0.465
_refine_diff_density_rms 0.054
_refine_ls_extinction_method none
_refine_ls_goodness_of_fit_ref 1.163
_refine_ls_hydrogen_treatment mixed
_refine_ls_matrix_type full
_refine_ls_number_parameters 369
_refine_ls_number_reflns 4635
_refine_ls_number_restraints 0
_refine_ls_restrained_S_all 1.163
_refine_ls_R_factor_all 0.1008
_refine_ls_R_factor_gt 0.0872
_refine_ls_shift/su_max 0.000
_refine_ls_shift/su_mean 0.000
_refine_ls_structure_factor_coef Fsqd
_refine_ls_weighting_details 'calc w=1/[\s^2^(Fo^2^)+(0.0564P)^2^+3.4347P] where P=(Fo^2^+2Fc^2^)/3'
_refine_ls_weighting_scheme calc
_refine_ls_wR_factor_gt 0.1994
_refine_ls_wR_factor_ref 0.2064
_reflns_number_gt 3961
_reflns_number_total 4635
_reflns_threshold_expression >2sigma(I)
_cod_data_source_file b100775k.txt
_cod_data_source_block comp2
_cod_original_sg_symbol_H-M P21/m
_cod_database_code 7204082

loop_
_symmetry_equiv_pos_as_xyz
'x, y, z'
'-x, y+1/2, -z'
'-x, -y, -z'
'x, -y-1/2, z'

loop_
_atom_site_label
_atom_site_type_symbol
_atom_site_fract_x
_atom_site_fract_y
_atom_site_fract_z
_atom_site_U_iso_or_equiv
_atom_site_adp_type
_atom_site_occupancy
_atom_site_symmetry_multiplicity
_atom_site_calc_flag
_atom_site_refinement_flags
_atom_site_disorder_assembly
_atom_site_disorder_group
C1 C 0.2357(2) 0.3782(3) 0.14719(14) 0.0353(7) Uani 1 1 d . . .
C1B C 0.7278(2) 0.6213(3) 0.35162(13) 0.0319(6) Uani 1 1 d . . .
C2 C 0.1358(3) 0.4273(3) 0.13849(16) 0.0444(8) Uani 1 1 d . . .
H2 H 0.0954 0.3945 0.1003 0.053 Uiso 1 1 calc R . .
C2B C 0.7782(3) 0.5692(3) 0.29370(15) 0.0441(8) Uani 1 1 d . . .
H2B H 0.8458 0.5989 0.2843 0.053 Uiso 1 1 calc R . .
C3 C 0.0924(4) 0.5220(4) 0.18284(19) 0.0680(12) Uani 1 1 d . . .
H3 H 0.0245 0.5529 0.1741 0.082 Uiso 1 1 calc R . .
C3B C 0.7316(3) 0.4744(3) 0.24908(15) 0.0555(10) Uani 1 1 d . . .
H3B H 0.7681 0.4410 0.2102 0.067 Uiso 1 1 calc R . .
C4 C 0.1469(5) 0.5702(4) 0.2384(2) 0.0873(18) Uani 1 1 d . . .
H4 H 0.1174 0.6338 0.2692 0.105 Uiso 1 1 calc R . .
C4B C 0.6339(3) 0.4292(3) 0.26079(17) 0.0572(10) Uani 1 1 d . . .
H4B H 0.6024 0.3655 0.2302 0.069 Uiso 1 1 calc R . .
C5 C 0.2446(5) 0.5260(4) 0.24940(17) 0.0814(17) Uani 1 1 d . . .
H5 H 0.2832 0.5601 0.2881 0.098 Uiso 1 1 calc R . .
C5B C 0.5831(3) 0.4775(3) 0.31731(17) 0.0492(9) Uani 1 1 d . . .
H5B H 0.5157 0.4469 0.3264 0.059 Uiso 1 1 calc R . .
C6 C 0.2902(3) 0.4309(3) 0.20470(15) 0.0534(10) Uani 1 1 d . . .
H6 H 0.3587 0.4023 0.2138 0.064 Uiso 1 1 calc R . .
C6B C 0.6293(2) 0.5712(3) 0.36157(15) 0.0376(7) Uani 1 1 d . . .
H6B H 0.5920 0.6026 0.4005 0.045 Uiso 1 1 calc R . .
C7 C 0.4020(4) 0.2500 0.0930(2) 0.0475(12) Uani 1 2 d S . .
C7B C 0.8978(3) 0.7500 0.4047(2) 0.0376(10) Uani 1 2 d S . .
C8 C 0.4584(3) 0.3696(6) 0.08630(17) 0.0722(14) Uani 1 1 d . . .
H8 H 0.4236 0.4536 0.0877 0.087 Uiso 1 1 calc R . .
C8B C 0.9547(3) 0.6309(4) 0.41101(17) 0.0519(9) Uani 1 1 d . . .
H8B H 0.9198 0.5470 0.4089 0.062 Uiso 1 1 calc R . .
C9 C 0.5637(4) 0.3680(10) 0.0777(2) 0.130(3) Uani 1 1 d . . .
H9 H 0.5995 0.4511 0.0747 0.156 Uiso 1 1 calc R . .
C9B C 1.0595(3) 0.6315(6) 0.42015(19) 0.0746(14) Uani 1 1 d . . .
H9B H 1.0951 0.5483 0.4239 0.090 Uiso 1 1 calc R . .
C10 C 0.6176(7) 0.2500 0.0732(4) 0.171(8) Uani 1 2 d S . .
H10 H 0.6897 0.2500 0.0673 0.205 Uiso 1 2 calc SR . .
C10B C 1.1138(4) 0.7500 0.4240(3) 0.085(3) Uani 1 2 d S . .
H10B H 1.1863 0.7500 0.4291 0.103 Uiso 1 2 calc SR . .
C13 C 0.2304(3) 0.2500 0.02142(19) 0.0281(8) Uani 1 2 d S . .
C13B C 0.7318(3) 0.7500 0.47722(19) 0.0280(8) Uani 1 2 d S . .
C14 C 0.2119(2) 0.3689(3) -0.01606(14) 0.0353(7) Uani 1 1 d . . .
H14 H 0.2258 0.4526 0.0062 0.042 Uiso 1 1 calc R . .
C14B C 0.7159(2) 0.6310(3) 0.51517(14) 0.0334(7) Uani 1 1 d . . .
H14B H 0.7275 0.5472 0.4927 0.040 Uiso 1 1 calc R . .
C15 C 0.1741(3) 0.3695(3) -0.08442(15) 0.0444(8) Uani 1 1 d . . .
H15 H 0.1621 0.4526 -0.1077 0.053 Uiso 1 1 calc R . .
C15B C 0.6840(2) 0.6304(3) 0.58375(15) 0.0407(7) Uani 1 1 d . . .
H15B H 0.6739 0.5472 0.6072 0.049 Uiso 1 1 calc R . .
C16 C 0.1539(4) 0.2500 -0.1186(2) 0.0469(12) Uani 1 2 d S . .
H16 H 0.1264 0.2500 -0.1650 0.056 Uiso 1 2 calc SR . .
C16B C 0.6669(4) 0.7500 0.6183(2) 0.0439(11) Uani 1 2 d S . .
H16B H 0.6436 0.7500 0.6651 0.053 Uiso 1 2 calc SR . .
C29 C 0.5392(4) 0.2500 -0.2027(2) 0.0489(12) Uani 1 2 d S . .
H29 H 0.5815 0.2500 -0.2425 0.059 Uiso 1 2 calc SR . .
C29B C 1.0473(4) 0.7500 0.7027(2) 0.0490(12) Uani 1 2 d S . .
H29B H 1.0904 0.7500 0.7433 0.059 Uiso 1 2 calc SR . .
N27 N 0.4085(4) 0.2500 -0.1361(3) 0.0762(15) Uani 1 2 d S . .
H27 H 0.3449 0.2500 -0.1216 0.091 Uiso 1 2 calc SR . .
N27B N 0.9158(3) 0.7500 0.6329(2) 0.0611(12) Uani 1 2 d S . .
H27B H 0.8519 0.7500 0.6173 0.073 Uiso 1 2 calc SR . .
C26 C 0.4917(4) 0.2500 -0.0962(3) 0.0736(19) Uani 1 2 d S . .
H26 H 0.4927 0.2500 -0.0465 0.088 Uiso 1 2 calc SR . .
C26B C 0.9975(4) 0.7500 0.5939(3) 0.0536(13) Uani 1 2 d S . .
H26B H 0.9972 0.7500 0.5443 0.064 Uiso 1 2 calc SR . .
C30 C 0.6805(4) 0.2500 -0.1108(3) 0.0405(10) Uani 1 2 d S . .
H30A H 0.721(3) 0.320(4) -0.1293(19) 0.061 Uiso 1 1 d . . .
H30B H 0.686(4) 0.2500 -0.057(3) 0.061 Uiso 1 2 d S . .
C30B C 1.1862(4) 0.7500 0.6114(3) 0.0407(10) Uani 1 2 d S . .
H30D H 1.220(3) 0.672(4) 0.6310(19) 0.061 Uiso 1 1 d . . .
H30E H 1.189(4) 0.7500 0.559(3) 0.061 Uiso 1 2 d S . .
C51 C 0.9019(4) 0.2500 0.0613(3) 0.0504(12) Uani 1 2 d S . .
C52 C 0.9319(6) 0.2500 -0.0108(3) 0.0727(19) Uani 1 2 d S . .
H52A H 1.008(6) 0.2500 -0.019(4) 0.109 Uiso 1 2 d S . .
H52B H 0.907(4) 0.312(5) -0.035(3) 0.109 Uiso 1 1 d . . .
C54 C 0.4034(4) 0.7500 0.4395(3) 0.0485(12) Uani 1 2 d S . .
C55 C 0.4346(5) 0.7500 0.5130(3) 0.074(2) Uani 1 2 d S . .
H55A H 0.505(7) 0.7500 0.513(4) 0.111 Uiso 1 2 d S . .
H55B H 0.400(4) 0.678(5) 0.540(3) 0.111 Uiso 1 1 d . . .
B1 B 0.2785(4) 0.2500 0.1014(2) 0.0305(10) Uani 1 2 d S . .
B1B B 0.7731(4) 0.7500 0.3968(2) 0.0287(10) Uani 1 2 d S . .
N25 N 0.5736(3) 0.2500 -0.13565(18) 0.0345(8) Uani 1 2 d S . .
N25B N 1.0800(3) 0.7500 0.63454(18) 0.0345(8) Uani 1 2 d S . .
C28 C 0.4390(3) 0.2500 -0.2045(2) 0.0422(11) Uani 1 2 d S . .
H28 H 0.3959 0.2500 -0.2450 0.051 Uiso 1 2 calc SR . .
C28B C 0.9463(4) 0.7500 0.7021(3) 0.0473(12) Uani 1 2 d S . .
H28B H 0.9032 0.7500 0.7416 0.057 Uiso 1 2 calc SR . .
N50 N 0.8791(4) 0.2500 0.1182(3) 0.0760(15) Uani 1 2 d S . .
N53 N 0.3804(4) 0.7500 0.3829(3) 0.0711(14) Uani 1 2 d S . .

loop_
_atom_site_aniso_label
_atom_site_aniso_U_11
_atom_site_aniso_U_22
_atom_site_aniso_U_33
_atom_site_aniso_U_23
_atom_site_aniso_U_13
_atom_site_aniso_U_12
C1 0.062(2) 0.0200(14) 0.0240(13) 0.0037(11) 0.0034(12) -0.0068(14)
C1B 0.0492(17) 0.0229(14) 0.0234(13) 0.0033(11) -0.0006(11) 0.0041(13)
C2 0.065(2) 0.0324(16) 0.0367(16) -0.0002(13) 0.0141(14) 0.0067(16)
C2B 0.076(2) 0.0276(15) 0.0287(15) 0.0006(12) 0.0083(14) 0.0024(16)
C3 0.119(4) 0.040(2) 0.045(2) 0.0074(17) 0.030(2) 0.027(2)
C3B 0.109(3) 0.0343(18) 0.0233(14) -0.0062(14) 0.0047(17) 0.007(2)
C4 0.199(6) 0.0272(19) 0.036(2) 0.0051(16) 0.024(3) 0.028(3)
C4B 0.108(3) 0.0254(16) 0.0380(18) 0.0020(14) -0.0132(19) -0.0135(19)
C5 0.196(6) 0.0265(19) 0.0209(16) 0.0001(14) -0.008(2) -0.022(3)
C5B 0.067(2) 0.0366(18) 0.0429(18) 0.0041(15) -0.0124(16) -0.0163(17)
C6 0.103(3) 0.0280(16) 0.0285(15) 0.0028(13) -0.0077(16) -0.0132(18)
C6B 0.0525(19) 0.0283(15) 0.0319(15) 0.0022(12) -0.0042(13) -0.0014(14)
C7 0.045(3) 0.075(4) 0.023(2) 0.000 -0.0026(18) 0.000
C7B 0.044(2) 0.046(3) 0.0223(19) 0.000 0.0102(17) 0.000
C8 0.060(2) 0.122(4) 0.0343(18) -0.003(2) -0.0008(16) -0.040(3)
C8B 0.048(2) 0.066(2) 0.0417(18) -0.0068(17) 0.0034(14) 0.0164(18)
C9 0.071(4) 0.280(10) 0.039(2) -0.013(4) -0.002(3) -0.087(5)
C9B 0.048(2) 0.126(4) 0.049(2) -0.011(3) 0.0042(17) 0.032(3)
C10 0.049(5) 0.44(3) 0.028(3) 0.000 0.000(3) 0.000
C10B 0.028(3) 0.191(9) 0.038(3) 0.000 0.004(2) 0.000
C13 0.035(2) 0.0231(19) 0.0261(19) 0.000 0.0039(16) 0.000
C13B 0.034(2) 0.0241(19) 0.0260(19) 0.000 0.0010(16) 0.000
C14 0.0489(17) 0.0273(15) 0.0299(14) 0.0014(12) 0.0041(12) 0.0012(13)
C14B 0.0449(17) 0.0260(15) 0.0291(14) 0.0008(12) -0.0016(12) 0.0002(13)
C15 0.059(2) 0.0435(19) 0.0307(15) 0.0105(14) 0.0017(14) 0.0079(16)
C15B 0.0557(19) 0.0374(18) 0.0290(14) 0.0094(13) -0.0006(13) -0.0083(15)
C16 0.054(3) 0.062(3) 0.025(2) 0.000 -0.0017(19) 0.000
C16B 0.053(3) 0.056(3) 0.023(2) 0.000 0.0055(19) 0.000
C29 0.063(3) 0.053(3) 0.031(2) 0.000 -0.002(2) 0.000
C29B 0.062(3) 0.051(3) 0.033(2) 0.000 0.002(2) 0.000
N27 0.045(3) 0.110(5) 0.074(3) 0.000 0.006(2) 0.000
N27B 0.046(3) 0.069(3) 0.068(3) 0.000 -0.002(2) 0.000
C26 0.040(3) 0.135(6) 0.046(3) 0.000 0.006(2) 0.000
C26B 0.045(3) 0.069(4) 0.047(3) 0.000 -0.004(2) 0.000
C30 0.037(3) 0.043(3) 0.041(3) 0.000 0.004(2) 0.000
C30B 0.047(3) 0.035(2) 0.041(3) 0.000 0.002(2) 0.000
C51 0.034(3) 0.062(3) 0.056(3) 0.000 0.004(2) 0.000
C52 0.061(4) 0.102(6) 0.055(4) 0.000 0.002(3) 0.000
C54 0.034(2) 0.053(3) 0.058(3) 0.000 0.001(2) 0.000
C55 0.051(3) 0.120(6) 0.052(3) 0.000 0.000(3) 0.000
B1 0.039(3) 0.025(2) 0.027(2) 0.000 -0.0007(19) 0.000
B1B 0.041(3) 0.023(2) 0.023(2) 0.000 0.0073(18) 0.000
N25 0.0366(19) 0.0292(18) 0.0378(19) 0.000 -0.0004(15) 0.000
N25B 0.041(2) 0.0230(17) 0.0394(19) 0.000 0.0013(16) 0.000
C28 0.041(3) 0.035(2) 0.049(3) 0.000 -0.018(2) 0.000
C28B 0.056(3) 0.037(3) 0.050(3) 0.000 0.018(2) 0.000
N50 0.057(3) 0.107(5) 0.064(3) 0.000 0.007(2) 0.000
N53 0.059(3) 0.096(4) 0.058(3) 0.000 -0.008(2) 0.000

loop_
_atom_type_symbol
_atom_type_description
_atom_type_scat_dispersion_real
_atom_type_scat_dispersion_imag
_atom_type_scat_source
C C 0.0033 0.0016 'International Tables Vol C Tables 4.2.6.8 and 6.1.1.4'
H H 0.0000 0.0000 'International Tables Vol C Tables 4.2.6.8 and 6.1.1.4'
B B 0.0013 0.0007 'International Tables Vol C Tables 4.2.6.8 and 6.1.1.4'
N N 0.0061 0.0033 'International Tables Vol C Tables 4.2.6.8 and 6.1.1.4'

loop_
_geom_angle_atom_site_label_1
_geom_angle_atom_site_label_2
_geom_angle_atom_site_label_3
_geom_angle
_geom_angle_site_symmetry_1
_geom_angle_site_symmetry_3
_geom_angle_publ_flag
C2 C1 C6 115.0(3) . . ?
C2 C1 B1 122.1(3) . . ?
C6 C1 B1 122.2(3) . . ?
C6B C1B C2B 115.1(3) . . ?
C6B C1B B1B 121.9(3) . . ?
C2B C1B B1B 122.2(3) . . ?
C3 C2 C1 123.5(3) . . ?
C1B C2B C3B 121.7(3) . . ?
C4 C3 C2 120.2(4) . . ?
C4B C3B C2B 120.9(3) . . ?
C3 C4 C5 118.9(4) . . ?
C5B C4B C3B 118.7(3) . . ?
C4 C5 C6 121.7(4) . . ?
C4B C5B C6B 120.4(3) . . ?
C1 C6 C5 120.7(4) . . ?
C5B C6B C1B 123.2(3) . . ?
C8 C7 C8 115.5(5) . 4_565 ?
C8 C7 B1 122.1(3) . . ?
C8 C7 B1 122.1(3) 4_565 . ?
C8B C7B C8B 115.2(4) . 4_575 ?
C8B C7B B1B 122.3(2) . . ?
C8B C7B B1B 122.3(2) 4_575 . ?
C9 C8 C7 121.5(6) . . ?
C9B C8B C7B 122.1(4) . . ?
C10 C9 C8 121.9(8) . . ?
C8B C9B C10B 121.4(5) . . ?
C9 C10 C9 117.6(8) 4_565 . ?
C9B C10B C9B 117.7(5) . 4_575 ?
C14 C13 C14 115.0(3) 4_565 . ?
C14 C13 B1 122.42(18) 4_565 . ?
C14 C13 B1 122.42(18) . . ?
C14B C13B C14B 114.6(3) 4_575 . ?
C14B C13B B1B 122.65(17) 4_575 . ?
C14B C13B B1B 122.66(17) . . ?
C15 C14 C13 122.7(3) . . ?
C15B C14B C13B 123.0(3) . . ?
C16 C15 C14 120.3(3) . . ?
C16B C15B C14B 120.3(3) . . ?
C15 C16 C15 118.8(4) . 4_565 ?
C15B C16B C15B 118.9(4) . 4_575 ?
C28 C29 N25 109.9(4) . . ?
C28B C29B N25B 108.6(4) . . ?
C26 N27 C28 107.5(4) . . ?
C26B N27B C28B 108.8(4) . . ?
N27 C26 N25 109.7(5) . . ?
N27B C26B N25B 109.2(5) . . ?
N50 C51 C52 179.5(6) . . ?
N53 C54 C55 179.3(6) . . ?
C7 B1 C13 105.7(3) . . ?
C7 B1 C1 113.6(2) . 4_565 ?
C13 B1 C1 111.5(2) . 4_565 ?
C7 B1 C1 113.6(2) . . ?
C13 B1 C1 111.5(2) . . ?
C1 B1 C1 101.1(3) 4_565 . ?
C7B B1B C13B 104.9(3) . . ?
C7B B1B C1B 113.4(2) . . ?
C13B B1B C1B 111.8(2) . . ?
C7B B1B C1B 113.4(2) . 4_575 ?
C13B B1B C1B 111.8(2) . 4_575 ?
C1B B1B C1B 101.8(3) . 4_575 ?
C26 N25 C29 106.5(4) . . ?
C26 N25 C30 126.2(4) . . ?
C29 N25 C30 127.2(4) . . ?
C26B N25B C29B 107.1(4) . . ?
C26B N25B C30B 126.2(4) . . ?
C29B N25B C30B 126.7(4) . . ?
C29 C28 N27 106.4(4) . . ?
C29B C28B N27B 106.2(4) . . ?

loop_
_geom_bond_atom_site_label_1
_geom_bond_atom_site_label_2
_geom_bond_distance
_geom_bond_site_symmetry_2
_geom_bond_publ_flag
C1 C2 1.399(5) . ?
C1 C6 1.401(4) . ?
C1 B1 1.648(4) . ?
C1B C6B 1.395(4) . ?
C1B C2B 1.398(4) . ?
C1B B1B 1.646(4) . ?
C2 C3 1.394(5) . ?
C2B C3B 1.402(5) . ?
C3 C4 1.355(7) . ?
C3B C4B 1.374(5) . ?
C4 C5 1.361(7) . ?
C4B C5B 1.366(5) . ?
C5 C6 1.414(6) . ?
C5B C6B 1.388(4) . ?
C7 C8 1.404(5) . ?
C7 C8 1.404(5) 4_565 ?
C7 B1 1.622(7) . ?
C7B C8B 1.401(4) . ?
C7B C8B 1.401(4) 4_575 ?
C7B B1B 1.632(6) . ?
C8 C9 1.387(6) . ?
C8B C9B 1.374(5) . ?
C9 C10 1.370(8) . ?
C9B C10B 1.375(6) . ?
C10 C9 1.370(8) 4_565 ?
C10B C9B 1.375(6) 4_575 ?
C13 C14 1.400(3) 4_565 ?
C13 C14 1.400(3) . ?
C13 B1 1.643(6) . ?
C13B C14B 1.404(3) 4_575 ?
C13B C14B 1.404(3) . ?
C13B B1B 1.640(5) . ?
C14 C15 1.389(4) . ?
C14B C15B 1.383(4) . ?
C15 C16 1.378(4) . ?
C15B C16B 1.380(4) . ?
C16 C15 1.378(4) 4_565 ?
C16B C15B 1.380(4) 4_575 ?
C29 C28 1.306(7) . ?
C29 N25 1.350(6) . ?
C29B C28B 1.317(7) . ?
C29B N25B 1.380(6) . ?
N27 C26 1.314(7) . ?
N27 C28 1.375(7) . ?
N27B C26B 1.312(7) . ?
N27B C28B 1.375(7) . ?
C26 N25 1.319(6) . ?
C26B N25B 1.316(6) . ?
C30 N25 1.466(6) . ?
C30B N25B 1.462(6) . ?
C51 N50 1.134(7) . ?
C51 C52 1.441(8) . ?
C54 N53 1.119(6) . ?
C54 C55 1.456(8) . ?
B1 C1 1.648(4) 4_565 ?
B1B C1B 1.646(4) 4_575 ?

loop_
_geom_torsion_atom_site_label_1
_geom_torsion_atom_site_label_2
_geom_torsion_atom_site_label_3
_geom_torsion_atom_site_label_4
_geom_torsion
_geom_torsion_site_symmetry_1
_geom_torsion_site_symmetry_2
_geom_torsion_site_symmetry_3
_geom_torsion_site_symmetry_4
_geom_torsion_publ_flag
C6 C1 C2 C3 0.3(4) . . . . ?
B1 C1 C2 C3 170.5(3) . . . . ?
C6B C1B C2B C3B 0.5(4) . . . . ?
B1B C1B C2B C3B -169.7(3) . . . . ?
C1 C2 C3 C4 -0.9(5) . . . . ?
C1B C2B C3B C4B 0.1(5) . . . . ?
C2 C3 C4 C5 0.9(6) . . . . ?
C2B C3B C4B C5B -0.6(5) . . . . ?
C3 C4 C5 C6 -0.4(6) . . . . ?
C3B C4B C5B C6B 0.4(5) . . . . ?
C2 C1 C6 C5 0.3(4) . . . . ?
B1 C1 C6 C5 -169.9(3) . . . . ?
C4 C5 C6 C1 -0.2(5) . . . . ?
C4B C5B C6B C1B 0.2(5) . . . . ?
C2B C1B C6B C5B -0.7(4) . . . . ?
B1B C1B C6B C5B 169.6(3) . . . . ?
C8 C7 C8 C9 -3.5(6) 4_565 . . . ?
B1 C7 C8 C9 -178.7(4) . . . . ?
C8B C7B C8B C9B -2.2(6) 4_575 . . . ?
B1B C7B C8B C9B -177.7(3) . . . . ?
C7 C8 C9 C10 1.9(8) . . . . ?
C7B C8B C9B C10B 0.3(6) . . . . ?
C8 C9 C10 C9 0.0(12) . . . 4_565 ?
C8B C9B C10B C9B 1.7(8) . . . 4_575 ?
C14 C13 C14 C15 2.5(6) 4_565 . . . ?
B1 C13 C14 C15 178.1(3) . . . . ?
C14B C13B C14B C15B 1.9(6) 4_575 . . . ?
B1B C13B C14B C15B 178.0(3) . . . . ?
C13 C14 C15 C16 -0.6(5) . . . . ?
C13B C14B C15B C16B -0.4(5) . . . . ?
C14 C15 C16 C15 -1.5(7) . . . 4_565 ?
C14B C15B C16B C15B -1.3(7) . . . 4_575 ?
C28 N27 C26 N25 0.0 . . . . ?
C28B N27B C26B N25B 0.000(1) . . . . ?
C8 C7 B1 C13 87.4(3) . . . . ?
C8 C7 B1 C13 -87.4(3) 4_565 . . . ?
C8 C7 B1 C1 -150.0(3) . . . 4_565 ?
C8 C7 B1 C1 35.2(5) 4_565 . . 4_565 ?
C8 C7 B1 C1 -35.2(5) . . . . ?
C8 C7 B1 C1 150.0(3) 4_565 . . . ?
C14 C13 B1 C7 87.6(3) 4_565 . . . ?
C14 C13 B1 C7 -87.6(3) . . . . ?
C14 C13 B1 C1 -36.3(5) 4_565 . . 4_565 ?
C14 C13 B1 C1 148.5(3) . . . 4_565 ?
C14 C13 B1 C1 -148.5(3) 4_565 . . . ?
C14 C13 B1 C1 36.3(5) . . . . ?
C2 C1 B1 C7 154.4(3) . . . . ?
C6 C1 B1 C7 -36.1(4) . . . . ?
C2 C1 B1 C13 35.1(4) . . . . ?
C6 C1 B1 C13 -155.4(3) . . . . ?
C2 C1 B1 C1 -83.5(3) . . . 4_565 ?
C6 C1 B1 C1 86.0(4) . . . 4_565 ?
C8B C7B B1B C13B 87.6(3) . . . . ?
C8B C7B B1B C13B -87.6(3) 4_575 . . . ?
C8B C7B B1B C1B -34.7(5) . . . . ?
C8B C7B B1B C1B 150.2(3) 4_575 . . . ?
C8B C7B B1B C1B -150.2(3) . . . 4_575 ?
C8B C7B B1B C1B 34.7(5) 4_575 . . 4_575 ?
C14B C13B B1B C7B 87.9(3) 4_575 . . . ?
C14B C13B B1B C7B -87.9(3) . . . . ?
C14B C13B B1B C1B -148.8(3) 4_575 . . . ?
C14B C13B B1B C1B 35.4(5) . . . . ?
C14B C13B B1B C1B -35.4(5) 4_575 . . 4_575 ?
C14B C13B B1B C1B 148.8(3) . . . 4_575 ?
C6B C1B B1B C7B 153.5(3) . . . . ?
C2B C1B B1B C7B -36.9(4) . . . . ?
C6B C1B B1B C13B 35.2(4) . . . . ?
C2B C1B B1B C13B -155.2(3) . . . . ?
C6B C1B B1B C1B -84.3(3) . . . 4_575 ?
C2B C1B B1B C1B 85.3(4) . . . 4_575 ?
N27 C26 N25 C29 0.0 . . . . ?
N27 C26 N25 C30 180.0 . . . . ?
C28 C29 N25 C26 0.0 . . . . ?
C28 C29 N25 C30 180.0 . . . . ?
N27B C26B N25B C29B 0.000(1) . . . . ?
N27B C26B N25B C30B 180.000(1) . . . . ?
C28B C29B N25B C26B 0.000(1) . . . . ?
C28B C29B N25B C30B 180.000(1) . . . . ?
N25 C29 C28 N27 0.0 . . . . ?
C26 N27 C28 C29 0.0 . . . . ?
N25B C29B C28B N27B 0.000(1) . . . . ?
C26B N27B C28B C29B 0.000(1) . . . . ?
